data_1574010
loop_
_publ_author_name
'Michel, Maximilian'
'Endres, Lukas'
'Fantuzzi, Felipe'
'Krummenacher, Ivo'
'Braunschweig, Holger'

_publ_section_title
;
 Harnessing transient CAAC-stabilized mesitylborylenes for chalcogen
 activation.
;
_journal_issue 13
_journal_name_full 'Chemical science'
_journal_page_first 5632
_journal_page_last 5639
_journal_paper_doi 10.1039/d5sc00154d
_journal_volume 16
_journal_year 2025
_chemical_formula_moiety 'C30 H42 B N O'
_chemical_formula_sum 'C30 H42 B N O'
_chemical_formula_weight 443.45
_space_group_crystal_system monoclinic
_space_group_IT_number 14
_space_group_name_Hall '-P 2ybc'
_space_group_name_H-M_alt 'P 1 21/c 1'
_atom_sites_solution_hydrogens geom
_atom_sites_solution_primary dual
_atom_sites_solution_secondary difmap
_audit_creation_date 2023-02-16
_audit_creation_method 'CIF-fill 1.3q (K.Radacki, 2005-22)'
_audit_update_record
;
2024-10-18 deposited with the CCDC.	2025-02-24 downloaded from the CCDC.
;
_cell_angle_alpha 90
_cell_angle_beta 95.7630(10)
_cell_angle_gamma 90
_cell_formula_units_Z 4
_cell_length_a 9.15680(10)
_cell_length_b 11.11500(10)
_cell_length_c 26.1678(3)
_cell_measurement_reflns_used 18057
_cell_measurement_temperature 100(2)
_cell_measurement_theta_max 75.0080
_cell_measurement_theta_min 3.3890
_cell_volume 2649.84(5)
_computing_cell_refinement 'CrysAlisPro 1.171.41.112a (Rigaku OD, 2021)'
_computing_data_collection 'CrysAlisPro 1.171.41.112a (Rigaku OD, 2021)'
_computing_data_reduction 'CrysAlisPro 1.171.41.112a (Rigaku OD, 2021)'
_computing_molecular_graphics 'ShelXLe (Huebschle et all, 2011)'
_computing_publication_material 'SHELXL-2018/3 (Sheldrick, 2018)'
_computing_structure_refinement 'SHELXL-2018/3 (Sheldrick, 2018)'
_computing_structure_solution 'SHELXT 2018/2 (Sheldrick, 2018)'
_diffrn_ambient_environment N~2~
_diffrn_ambient_temperature 100(2)
_diffrn_detector HPA
_diffrn_detector_area_resol_mean 10.0
_diffrn_detector_type 'HyPix Arc150'
_diffrn_measured_fraction_theta_full 1.000
_diffrn_measured_fraction_theta_max 0.989
_diffrn_measurement_details
;
 List of Runs (angles in degrees, time in seconds):
 --------------------------------------------------------------------------
  1  \w     56.00  84.00   0.50    0.05    --   85.25-133.00 -32.15   56
  2  \w     38.00  93.00   0.50    0.05    --   85.25-136.00 -47.17  110
  3  \w     39.00  93.00   0.50    0.05    --   85.25-132.00 -71.91  108
  4  \w     54.00 102.00   0.50    0.05    --   85.25-131.00 -86.71   96
  5  \w     48.00  74.00   0.50    0.05    --   85.25-135.00-129.03   52
  6  \w     43.00  69.00   0.50    0.05    --   85.25-126.00-124.43   52
  7  \w     61.00  86.00   0.50    0.05    --   58.57-126.00-120.00   50
  8  \w     41.00  91.00   0.50    0.05    --   85.25-107.00 -11.43  100
  9  \w     60.00  86.00   0.50    0.05    --   85.25-127.00  59.69   52
 10  \w     40.00  89.00   0.50    0.05    --   85.25-104.00 -40.82   98
 11  \w     40.00  65.00   0.50    0.05    --   85.25-108.00  61.79   50
 12  \w     41.00  70.00   0.50    0.05    --   85.25-129.00 132.92   58
 13  \w     74.00  99.00   0.50    0.05    --   85.25-122.00 172.47   50
 14  \w     59.00  85.00   0.50    0.05    --   85.25-101.00 172.07   52
 15  \w     42.00  90.00   0.50    0.05    --   85.25 -99.00  64.08   96
 16  \w     49.00  75.00   0.50    0.05    --   85.25 -92.00  62.70   52
 17  \w     47.00  86.00   0.50    0.05    --   85.25 -85.00  -4.98   78
 18  \w     44.00  69.00   0.50    0.05    --   85.25 -73.00  66.39   50
 19  \w     59.00  85.00   0.50    0.05    --   85.25 -86.00 -43.12   52
 20  \w     62.00  89.00   0.50    0.05    --   85.25 -92.00 -80.07   54
 21  \w     45.00  70.00   0.50    0.05    --   85.25 -75.00-138.20   50
 22  \w    104.00 129.00   0.50    0.05    --   85.25 114.00 -53.87   50
 23  \w    102.00 127.00   0.50    0.05    --   85.25 116.00-155.26   50
 24  \w    105.00 131.00   0.50    0.05    --   85.25 122.00   8.82   52
 25  \w    102.00 132.00   0.50    0.05    --   85.25 116.00 175.95   60
 26  \w    103.00 128.00   0.50    0.05    --   85.25  66.00  65.38   50
 27  \w     99.00 124.00   0.50    0.05    --   85.25  63.00 154.55   50
 28  \w     90.00 118.00   0.50    0.05    --   82.28  15.00  60.00   56
 29  \w     96.00 136.00   0.50    0.05    --   85.25  23.00 -61.99   80
 30  \w    106.00 134.00   0.50    0.05    --   85.25  51.00-153.71   56
 31  \w     99.00 124.00   0.50    0.05    --   85.25  47.00-178.12   50
 32  \w   -100.00 -63.00   0.50    0.05    --  -50.00 -45.00 -26.57   74
 33  \w   -128.00-100.00   0.50    0.05    --  -79.50 -51.00  86.30   56
 34  \w   -122.00 -92.00   0.50    0.05    --  -79.50 -63.00 123.44   60
 35  \w   -101.00 -69.00   0.50    0.05    --  -54.00 -50.00 117.67   64
 36  \w   -111.00 -85.00   0.50    0.05    --  -62.00 -48.00  91.45   52
 37  \w    -99.00 -63.00   0.50    0.05    --  -50.00 -46.00 172.88   72
 38  \w   -118.00 -92.00   0.50    0.05    --  -79.50 -61.00  52.66   52
 39  \w   -119.00 -87.00   0.50    0.05    --  -74.00 -60.00 -23.09   64
 40  \w   -119.00 -93.00   0.50    0.05    --  -79.50 -63.00-179.63   52
 41  \w   -125.00 -99.00   0.50    0.05    --  -79.50-114.00  89.39   52
 42  \w   -126.00 -90.00   0.50    0.05    --  -79.50-135.00 177.28   72
;
_diffrn_measurement_device 'four-circle diffractometer'
_diffrn_measurement_device_type 'Rigaku XtaLAB Synergy-R'
_diffrn_measurement_method '\w scans'
_diffrn_orient_matrix_type
;
 CrysAlisPro convention (1999,Acta A55,543-557)
;
_diffrn_orient_matrix_UB_11 0.1193276000
_diffrn_orient_matrix_UB_12 0.0907891000
_diffrn_orient_matrix_UB_13 -0.0115834000
_diffrn_orient_matrix_UB_21 0.0494476000
_diffrn_orient_matrix_UB_22 0.0104371000
_diffrn_orient_matrix_UB_23 0.0578792000
_diffrn_orient_matrix_UB_31 0.1090495000
_diffrn_orient_matrix_UB_32 -0.1042234000
_diffrn_orient_matrix_UB_33 -0.0043353000
_diffrn_radiation_monochromator 'multi-layer mirror'
_diffrn_radiation_probe x-ray
_diffrn_radiation_type CuK\a
_diffrn_radiation_wavelength 1.54184
_diffrn_radiation_xray_symbol K-L~2,3~
_diffrn_reflns_av_R_equivalents 0.0391
_diffrn_reflns_av_unetI/netI 0.0261
_diffrn_reflns_Laue_measured_fraction_full 1.000
_diffrn_reflns_Laue_measured_fraction_max 0.989
_diffrn_reflns_limit_h_max 11
_diffrn_reflns_limit_h_min -10
_diffrn_reflns_limit_k_max 13
_diffrn_reflns_limit_k_min -13
_diffrn_reflns_limit_l_max 32
_diffrn_reflns_limit_l_min -32
_diffrn_reflns_number 28398
_diffrn_reflns_point_group_measured_fraction_full 1.000
_diffrn_reflns_point_group_measured_fraction_max 0.989
_diffrn_reflns_theta_full 67.684
_diffrn_reflns_theta_max 75.493
_diffrn_reflns_theta_min 3.395
_diffrn_source 'rotating-anode X-ray tube'
_diffrn_source_type 'PhotonJet-R X-ray Source'
_exptl_absorpt_coefficient_mu 0.490
_exptl_absorpt_correction_T_max 1.00000
_exptl_absorpt_correction_T_min 0.76125
_exptl_absorpt_correction_type multi-scan
_exptl_absorpt_process_details
;
 CrysAlisPro 1.171.41.112a (Rigaku Oxford Diffraction, 2021) Empirical 
 absorption correction using spherical harmonics, implemented in SCALE3 
 ABSPACK scaling algorithm.
;
_exptl_crystal_colour orange
_exptl_crystal_density_diffrn 1.112
_exptl_crystal_description block
_exptl_crystal_F_000 968
_exptl_crystal_preparation
;
 Crystals were grown from saturated solution. For data collection the crystal 
 was immersed in a film of perfluoropolyether oil, mounted on a polyimide 
 loop and transferred to stream of cold nitrogen (Oxford Cryostream 800).
;
_exptl_crystal_size_max 0.460
_exptl_crystal_size_mid 0.220
_exptl_crystal_size_min 0.130
_refine_diff_density_max 0.269
_refine_diff_density_min -0.294
_refine_diff_density_rms 0.044
_refine_ls_extinction_method none
_refine_ls_goodness_of_fit_ref 1.060
_refine_ls_hydrogen_treatment constr
_refine_ls_matrix_type full
_refine_ls_number_parameters 309
_refine_ls_number_reflns 5435
_refine_ls_number_restraints 0
_refine_ls_restrained_S_all 1.060
_refine_ls_R_factor_all 0.0555
_refine_ls_R_factor_gt 0.0490
_refine_ls_shift/su_max 0.005
_refine_ls_shift/su_mean 0.000
_refine_ls_structure_factor_coef Fsqd
_refine_ls_weighting_details
;
 w=1/[\s^2^(Fo^2^)+(0.0781P)^2^+0.7187P] where P=(Fo^2^+2Fc^2^)/3
;
_refine_ls_weighting_scheme calc
_refine_ls_wR_factor_gt 0.1338
_refine_ls_wR_factor_ref 0.1388
_reflns_Friedel_coverage 0.000
_reflns_number_gt 4671
_reflns_number_total 5435
_reflns_threshold_expression 'I > 2\s(I)'
_cod_data_source_file d5sc00154d2.cif
_cod_data_source_block 1-CO
_cod_depositor_comments 'Adding full bibliography for 1574010--1574019.cif.'
_cod_original_sg_symbol_H-M 'P 21/c'
_cod_database_code 1574010
_shelx_shelxl_version_number 2018/3
_shelx_space_group_comment
;
 The symmetry employed for this shelxl refinement is uniquely defined by the 
 following loop, which should always be used as a source of symmetry 
 information in preference to the above space-group names. They are only 
 intended as comments.
;
_shelx_estimated_absorpt_t_min 0.806
_shelx_estimated_absorpt_t_max 0.939

loop_
_space_group_symop_operation_xyz
'x, y, z'
'-x, y+1/2, -z+1/2'
'-x, -y, -z'
'x, -y-1/2, z-1/2'

loop_
_atom_site_label
_atom_site_type_symbol
_atom_site_fract_x
_atom_site_fract_y
_atom_site_fract_z
_atom_site_U_iso_or_equiv
_atom_site_adp_type
_atom_site_occupancy
_atom_site_site_symmetry_order
_atom_site_calc_flag
_atom_site_refinement_flags_posn
_atom_site_refinement_flags_adp
_atom_site_refinement_flags_occupancy
_atom_site_disorder_assembly
_atom_site_disorder_group
O001 O 0.53709(11) 0.49638(10) 0.30073(4) 0.0384(3) Uani 1 1 d . . . . .
B1 B 0.39890(16) 0.61919(13) 0.36656(6) 0.0248(3) Uani 1 1 d . . . . .
N002 N 0.16340(11) 0.49547(10) 0.36151(4) 0.0242(2) Uani 1 1 d . . . . .
C003 C 0.50516(13) 0.72768(12) 0.38720(5) 0.0242(3) Uani 1 1 d . . . . .
C004 C 0.21122(13) 0.41545(12) 0.32316(5) 0.0248(3) Uani 1 1 d . . . . .
C005 C 0.49869(14) 0.84094(12) 0.36286(5) 0.0263(3) Uani 1 1 d . . . . .
C006 C 0.18480(14) 0.44553(13) 0.27057(5) 0.0271(3) Uani 1 1 d . . . . .
C007 C 0.61355(14) 0.71074(12) 0.42899(5) 0.0256(3) Uani 1 1 d . . . . .
C008 C 0.33843(15) 0.23604(12) 0.30122(6) 0.0302(3) Uani 1 1 d . . . . .
H008 H 0.393213 0.165830 0.311205 0.036 Uiso 1 1 calc R U . . .
C009 C 0.24796(13) 0.58897(12) 0.38025(5) 0.0236(3) Uani 1 1 d . . . . .
C00A C 0.16056(14) 0.66078(12) 0.41664(5) 0.0265(3) Uani 1 1 d . . . . .
C00B C 0.70837(14) 0.80400(13) 0.44559(5) 0.0292(3) Uani 1 1 d . . . . .
H00B H 0.780526 0.790374 0.473691 0.035 Uiso 1 1 calc R U . . .
C00C C 0.29174(14) 0.31113(12) 0.33899(5) 0.0269(3) Uani 1 1 d . . . . .
C00D C 0.03639(14) 0.57332(13) 0.42713(5) 0.0292(3) Uani 1 1 d . . . . .
H00A H 0.062836 0.528847 0.459515 0.035 Uiso 1 1 calc R U . . .
H00C H -0.055630 0.618246 0.430280 0.035 Uiso 1 1 calc R U . . .
C00E C 0.30691(15) 0.26131(13) 0.24957(6) 0.0314(3) Uani 1 1 d . . . . .
H00E H 0.337048 0.207450 0.224467 0.038 Uiso 1 1 calc R U . . .
C00F C 0.46784(14) 0.54484(12) 0.32944(5) 0.0287(3) Uani 1 1 d . . . . .
C00G C 0.62921(15) 0.59191(13) 0.45687(5) 0.0299(3) Uani 1 1 d . . . . .
H00D H 0.531647 0.558755 0.460546 0.045 Uiso 1 1 calc R U . . .
H00F H 0.681937 0.604097 0.490954 0.045 Uiso 1 1 calc R U . . .
H00G H 0.684216 0.535703 0.437224 0.045 Uiso 1 1 calc R U . . .
C00H C 0.23152(15) 0.36503(13) 0.23459(5) 0.0303(3) Uani 1 1 d . . . . .
H00H H 0.210948 0.382045 0.199015 0.036 Uiso 1 1 calc R U . . .
C00I C 0.59425(15) 0.93271(12) 0.38116(6) 0.0302(3) Uani 1 1 d . . . . .
H00I H 0.586142 1.009103 0.364843 0.036 Uiso 1 1 calc R U . . .
C00J C 0.01590(14) 0.48580(13) 0.38184(5) 0.0294(3) Uani 1 1 d . . . . .
C00K C 0.24907(16) 0.69506(13) 0.46714(5) 0.0310(3) Uani 1 1 d . . . . .
H00J H 0.326278 0.752183 0.460302 0.047 Uiso 1 1 calc R U . . .
H00K H 0.293786 0.622717 0.483410 0.047 Uiso 1 1 calc R U . . .
H00L H 0.183931 0.732275 0.490121 0.047 Uiso 1 1 calc R U . . .
C00L C 0.70036(15) 0.91661(13) 0.42217(6) 0.0315(3) Uani 1 1 d . . . . .
C00M C 0.39189(16) 0.86739(13) 0.31642(6) 0.0317(3) Uani 1 1 d . . . . .
H00M H 0.445031 0.871655 0.285774 0.048 Uiso 1 1 calc R U . . .
H00N H 0.343084 0.944440 0.321237 0.048 Uiso 1 1 calc R U . . .
H00O H 0.318271 0.803236 0.312107 0.048 Uiso 1 1 calc R U . . .
C00N C 0.33673(17) 0.27905(13) 0.39489(6) 0.0339(3) Uani 1 1 d . . . . .
H00P H 0.293692 0.340299 0.417028 0.041 Uiso 1 1 calc R U . . .
C00O C 0.11763(16) 0.56343(14) 0.25069(5) 0.0332(3) Uani 1 1 d . . . . .
H00Q H 0.090117 0.611052 0.280703 0.040 Uiso 1 1 calc R U . . .
C00P C 0.10083(17) 0.77652(13) 0.38996(6) 0.0363(3) Uani 1 1 d . . . . .
H00R H 0.181989 0.832543 0.386655 0.054 Uiso 1 1 calc R U . . .
H00S H 0.029279 0.813932 0.410459 0.054 Uiso 1 1 calc R U . . .
H00T H 0.053157 0.756856 0.355771 0.054 Uiso 1 1 calc R U . . .
C00Q C -0.10892(16) 0.52288(18) 0.34157(6) 0.0427(4) Uani 1 1 d . . . . .
H00U H -0.091621 0.604895 0.329823 0.064 Uiso 1 1 calc R U . . .
H00V H -0.202364 0.519981 0.356797 0.064 Uiso 1 1 calc R U . . .
H00W H -0.112651 0.467501 0.312330 0.064 Uiso 1 1 calc R U . . .
C00R C -0.01542(17) 0.35835(14) 0.39932(6) 0.0392(4) Uani 1 1 d . . . . .
H00X H -0.113335 0.355371 0.411332 0.059 Uiso 1 1 calc R U . . .
H00Y H 0.058185 0.335155 0.427380 0.059 Uiso 1 1 calc R U . . .
H00Z H -0.011229 0.302602 0.370490 0.059 Uiso 1 1 calc R U . . .
C00S C 0.2794(2) 0.15444(14) 0.40876(6) 0.0416(4) Uani 1 1 d . . . . .
H010 H 0.172393 0.152383 0.401464 0.062 Uiso 1 1 calc R U . . .
H011 H 0.306205 0.138750 0.445360 0.062 Uiso 1 1 calc R U . . .
H012 H 0.323240 0.092763 0.388310 0.062 Uiso 1 1 calc R U . . .
C00T C 0.22823(19) 0.63727(14) 0.22331(6) 0.0385(4) Uani 1 1 d . . . . .
H013 H 0.246993 0.596799 0.191345 0.058 Uiso 1 1 calc R U . . .
H014 H 0.320283 0.644521 0.245671 0.058 Uiso 1 1 calc R U . . .
H015 H 0.187977 0.717609 0.215439 0.058 Uiso 1 1 calc R U . . .
C00U C 0.50435(19) 0.28272(15) 0.40639(7) 0.0453(4) Uani 1 1 d . . . . .
H016 H 0.548567 0.222400 0.385377 0.068 Uiso 1 1 calc R U . . .
H017 H 0.531158 0.265271 0.442833 0.068 Uiso 1 1 calc R U . . .
H018 H 0.540358 0.362824 0.398290 0.068 Uiso 1 1 calc R U . . .
C00V C 0.80301(18) 1.01701(15) 0.44101(7) 0.0438(4) Uani 1 1 d . . . . .
H019 H 0.887645 1.018071 0.420876 0.066 Uiso 1 1 calc R U . . .
H01A H 0.836803 1.004018 0.477323 0.066 Uiso 1 1 calc R U . . .
H01B H 0.751221 1.094130 0.437069 0.066 Uiso 1 1 calc R U . . .
C00X C -0.02127(18) 0.54371(19) 0.21364(6) 0.0473(4) Uani 1 1 d . . . . .
H01C H -0.065467 0.621698 0.203820 0.071 Uiso 1 1 calc R U . . .
H01D H -0.091602 0.495105 0.230578 0.071 Uiso 1 1 calc R U . . .
H01E H 0.004626 0.501733 0.182873 0.071 Uiso 1 1 calc R U . . .

loop_
_atom_site_aniso_label
_atom_site_aniso_U_11
_atom_site_aniso_U_22
_atom_site_aniso_U_33
_atom_site_aniso_U_23
_atom_site_aniso_U_13
_atom_site_aniso_U_12
O001 0.0276(5) 0.0429(6) 0.0461(6) -0.0147(5) 0.0105(4) -0.0036(4)
B1 0.0248(7) 0.0256(7) 0.0240(7) -0.0001(6) 0.0018(5) 0.0014(6)
N002 0.0195(5) 0.0291(6) 0.0242(5) -0.0025(4) 0.0024(4) -0.0001(4)
C003 0.0218(6) 0.0259(6) 0.0257(6) -0.0020(5) 0.0065(5) 0.0014(5)
C004 0.0193(6) 0.0285(7) 0.0265(6) -0.0037(5) 0.0016(5) -0.0025(5)
C005 0.0256(6) 0.0264(6) 0.0279(6) -0.0007(5) 0.0079(5) 0.0020(5)
C006 0.0202(6) 0.0330(7) 0.0277(7) -0.0029(5) 0.0015(5) -0.0016(5)
C007 0.0230(6) 0.0278(7) 0.0266(6) -0.0020(5) 0.0054(5) 0.0013(5)
C008 0.0278(6) 0.0262(7) 0.0367(7) -0.0038(6) 0.0033(5) -0.0026(5)
C009 0.0229(6) 0.0255(6) 0.0222(6) 0.0012(5) 0.0004(5) 0.0031(5)
C00A 0.0240(6) 0.0288(7) 0.0274(6) -0.0013(5) 0.0056(5) 0.0029(5)
C00B 0.0246(6) 0.0330(7) 0.0300(7) -0.0054(6) 0.0025(5) 0.0006(5)
C00C 0.0230(6) 0.0269(7) 0.0305(7) -0.0029(5) 0.0007(5) -0.0040(5)
C00D 0.0245(6) 0.0347(7) 0.0293(7) -0.0024(5) 0.0069(5) 0.0005(5)
C00E 0.0296(7) 0.0315(7) 0.0344(7) -0.0081(6) 0.0089(5) -0.0040(6)
C00F 0.0221(6) 0.0302(7) 0.0337(7) -0.0027(6) 0.0021(5) -0.0027(5)
C00G 0.0280(6) 0.0331(7) 0.0280(7) 0.0012(5) -0.0002(5) 0.0003(6)
C00H 0.0277(6) 0.0372(8) 0.0263(7) -0.0039(6) 0.0038(5) -0.0048(6)
C00I 0.0308(7) 0.0246(6) 0.0365(7) -0.0006(5) 0.0090(6) 0.0003(5)
C00J 0.0210(6) 0.0392(8) 0.0287(7) -0.0035(6) 0.0053(5) -0.0022(5)
C00K 0.0316(7) 0.0337(7) 0.0286(7) -0.0062(6) 0.0068(5) -0.0024(6)
C00L 0.0271(6) 0.0286(7) 0.0396(8) -0.0079(6) 0.0074(6) -0.0019(5)
C00M 0.0333(7) 0.0293(7) 0.0326(7) 0.0042(6) 0.0038(6) 0.0030(6)
C00N 0.0412(8) 0.0282(7) 0.0308(7) -0.0038(6) -0.0040(6) 0.0045(6)
C00O 0.0335(7) 0.0412(8) 0.0243(6) -0.0006(6) 0.0007(5) 0.0093(6)
C00P 0.0343(7) 0.0332(8) 0.0428(8) 0.0045(6) 0.0106(6) 0.0109(6)
C00Q 0.0210(6) 0.0701(11) 0.0367(8) -0.0047(8) 0.0017(6) 0.0009(7)
C00R 0.0357(8) 0.0410(9) 0.0427(8) -0.0075(7) 0.0129(6) -0.0108(7)
C00S 0.0623(10) 0.0322(8) 0.0303(7) 0.0009(6) 0.0050(7) 0.0043(7)
C00T 0.0499(9) 0.0374(8) 0.0284(7) 0.0028(6) 0.0043(6) 0.0059(7)
C00U 0.0462(9) 0.0326(8) 0.0522(10) -0.0075(7) -0.0188(7) 0.0089(7)
C00V 0.0362(8) 0.0342(8) 0.0602(11) -0.0112(7) 0.0008(7) -0.0059(7)
C00X 0.0367(8) 0.0699(12) 0.0336(8) -0.0016(8) -0.0052(6) 0.0150(8)

loop_
_atom_type_symbol
_atom_type_description
_atom_type_scat_dispersion_real
_atom_type_scat_dispersion_imag
_atom_type_scat_source
C C 0.0181 0.0091 'International Tables Vol C Tables 4.2.6.8 and 6.1.1.4'
H H 0.0000 0.0000 'International Tables Vol C Tables 4.2.6.8 and 6.1.1.4'
B B 0.0090 0.0039 'International Tables Vol C Tables 4.2.6.8 and 6.1.1.4'
N N 0.0311 0.0180 'International Tables Vol C Tables 4.2.6.8 and 6.1.1.4'
O O 0.0492 0.0322 'International Tables Vol C Tables 4.2.6.8 and 6.1.1.4'

loop_
_exptl_crystal_face_index_h
_exptl_crystal_face_index_k
_exptl_crystal_face_index_l
_exptl_crystal_face_perp_dist
0 -1 0 0.1279
-2 0 1 0.2480
2 0 -1 0.2123
-1 1 0 0.1911
2 -1 2 0.1836
2 1 0 0.2007
1 2 0 0.1572
0 -1 1 0.1318
-1 1 1 0.1959
0 0 1 0.0956
0 0 -1 0.0386
0 2 1 0.0922
0 2 -1 0.0856
1 0 2 0.1690
-1 -2 -2 0.1775
-2 -1 2 0.2303
-1 -1 1 0.2030
0 1 2 0.0887
0 1 -2 0.0708
0 -1 2 0.1242

loop_
_geom_angle_atom_site_label_1
_geom_angle_atom_site_label_2
_geom_angle_atom_site_label_3
_geom_angle
_geom_angle_site_symmetry_1
_geom_angle_site_symmetry_3
_geom_angle_publ_flag
C00F B1 C009 120.02(12) . . ?
C00F B1 C003 111.03(11) . . ?
C009 B1 C003 128.94(12) . . ?
C009 N002 C004 121.44(10) . . ?
C009 N002 C00J 115.26(10) . . ?
C004 N002 C00J 123.25(10) . . ?
C005 C003 C007 117.57(12) . . ?
C005 C003 B1 121.43(12) . . ?
C007 C003 B1 120.92(11) . . ?
C006 C004 C00C 120.83(12) . . ?
C006 C004 N002 119.84(12) . . ?
C00C C004 N002 119.22(11) . . ?
C00I C005 C003 120.06(12) . . ?
C00I C005 C00M 117.80(12) . . ?
C003 C005 C00M 122.13(12) . . ?
C00H C006 C004 118.09(13) . . ?
C00H C006 C00O 117.60(12) . . ?
C004 C006 C00O 124.19(12) . . ?
C00B C007 C003 120.61(12) . . ?
C00B C007 C00G 118.33(12) . . ?
C003 C007 C00G 121.06(12) . . ?
C00E C008 C00C 121.54(13) . . ?
C00E C008 H008 119.2 . . ?
C00C C008 H008 119.2 . . ?
N002 C009 B1 126.21(12) . . ?
N002 C009 C00A 108.02(11) . . ?
B1 C009 C00A 125.74(12) . . ?
C00K C00A C009 113.81(11) . . ?
C00K C00A C00P 108.52(12) . . ?
C009 C00A C00P 109.79(11) . . ?
C00K C00A C00D 109.88(11) . . ?
C009 C00A C00D 102.90(11) . . ?
C00P C00A C00D 111.92(11) . . ?
C00L C00B C007 121.87(13) . . ?
C00L C00B H00B 119.1 . . ?
C007 C00B H00B 119.1 . . ?
C008 C00C C004 118.16(13) . . ?
C008 C00C C00N 117.96(12) . . ?
C004 C00C C00N 123.82(12) . . ?
C00J C00D C00A 107.36(11) . . ?
C00J C00D H00A 110.2 . . ?
C00A C00D H00A 110.2 . . ?
C00J C00D H00C 110.2 . . ?
C00A C00D H00C 110.2 . . ?
H00A C00D H00C 108.5 . . ?
C00H C00E C008 119.79(13) . . ?
C00H C00E H00E 120.1 . . ?
C008 C00E H00E 120.1 . . ?
O001 C00F B1 171.27(14) . . ?
C007 C00G H00D 109.5 . . ?
C007 C00G H00F 109.5 . . ?
H00D C00G H00F 109.5 . . ?
C007 C00G H00G 109.5 . . ?
H00D C00G H00G 109.5 . . ?
H00F C00G H00G 109.5 . . ?
C00E C00H C006 121.46(13) . . ?
C00E C00H H00H 119.3 . . ?
C006 C00H H00H 119.3 . . ?
C00L C00I C005 122.54(13) . . ?
C00L C00I H00I 118.7 . . ?
C005 C00I H00I 118.7 . . ?
N002 C00J C00R 112.03(11) . . ?
N002 C00J C00D 100.59(10) . . ?
C00R C00J C00D 111.74(12) . . ?
N002 C00J C00Q 111.85(11) . . ?
C00R C00J C00Q 107.86(13) . . ?
C00D C00J C00Q 112.76(12) . . ?
C00A C00K H00J 109.5 . . ?
C00A C00K H00K 109.5 . . ?
H00J C00K H00K 109.5 . . ?
C00A C00K H00L 109.5 . . ?
H00J C00K H00L 109.5 . . ?
H00K C00K H00L 109.5 . . ?
C00I C00L C00B 117.32(13) . . ?
C00I C00L C00V 121.53(14) . . ?
C00B C00L C00V 121.15(14) . . ?
C005 C00M H00M 109.5 . . ?
C005 C00M H00N 109.5 . . ?
H00M C00M H00N 109.5 . . ?
C005 C00M H00O 109.5 . . ?
H00M C00M H00O 109.5 . . ?
H00N C00M H00O 109.5 . . ?
C00C C00N C00U 110.55(13) . . ?
C00C C00N C00S 111.85(12) . . ?
C00U C00N C00S 109.62(13) . . ?
C00C C00N H00P 108.2 . . ?
C00U C00N H00P 108.2 . . ?
C00S C00N H00P 108.2 . . ?
C006 C00O C00X 112.01(13) . . ?
C006 C00O C00T 110.97(12) . . ?
C00X C00O C00T 108.95(13) . . ?
C006 C00O H00Q 108.3 . . ?
C00X C00O H00Q 108.3 . . ?
C00T C00O H00Q 108.3 . . ?
C00A C00P H00R 109.5 . . ?
C00A C00P H00S 109.5 . . ?
H00R C00P H00S 109.5 . . ?
C00A C00P H00T 109.5 . . ?
H00R C00P H00T 109.5 . . ?
H00S C00P H00T 109.5 . . ?
C00J C00Q H00U 109.5 . . ?
C00J C00Q H00V 109.5 . . ?
H00U C00Q H00V 109.5 . . ?
C00J C00Q H00W 109.5 . . ?
H00U C00Q H00W 109.5 . . ?
H00V C00Q H00W 109.5 . . ?
C00J C00R H00X 109.5 . . ?
C00J C00R H00Y 109.5 . . ?
H00X C00R H00Y 109.5 . . ?
C00J C00R H00Z 109.5 . . ?
H00X C00R H00Z 109.5 . . ?
H00Y C00R H00Z 109.5 . . ?
C00N C00S H010 109.5 . . ?
C00N C00S H011 109.5 . . ?
H010 C00S H011 109.5 . . ?
C00N C00S H012 109.5 . . ?
H010 C00S H012 109.5 . . ?
H011 C00S H012 109.5 . . ?
C00O C00T H013 109.5 . . ?
C00O C00T H014 109.5 . . ?
H013 C00T H014 109.5 . . ?
C00O C00T H015 109.5 . . ?
H013 C00T H015 109.5 . . ?
H014 C00T H015 109.5 . . ?
C00N C00U H016 109.5 . . ?
C00N C00U H017 109.5 . . ?
H016 C00U H017 109.5 . . ?
C00N C00U H018 109.5 . . ?
H016 C00U H018 109.5 . . ?
H017 C00U H018 109.5 . . ?
C00L C00V H019 109.5 . . ?
C00L C00V H01A 109.5 . . ?
H019 C00V H01A 109.5 . . ?
C00L C00V H01B 109.5 . . ?
H019 C00V H01B 109.5 . . ?
H01A C00V H01B 109.5 . . ?
C00O C00X H01C 109.5 . . ?
C00O C00X H01D 109.5 . . ?
H01C C00X H01D 109.5 . . ?
C00O C00X H01E 109.5 . . ?
H01C C00X H01E 109.5 . . ?
H01D C00X H01E 109.5 . . ?

loop_
_geom_bond_atom_site_label_1
_geom_bond_atom_site_label_2
_geom_bond_distance
_geom_bond_site_symmetry_2
_geom_bond_publ_flag
O001 C00F 1.1628(17) . ?
B1 C00F 1.466(2) . ?
B1 C009 1.5003(19) . ?
B1 C003 1.6083(19) . ?
N002 C009 1.3578(17) . ?
N002 C004 1.4414(16) . ?
N002 C00J 1.5043(16) . ?
C003 C005 1.4093(19) . ?
C003 C007 1.4138(18) . ?
C004 C006 1.4134(19) . ?
C004 C00C 1.4136(19) . ?
C005 C00I 1.3968(19) . ?
C005 C00M 1.5104(19) . ?
C006 C00H 1.3968(19) . ?
C006 C00O 1.517(2) . ?
C007 C00B 1.3934(19) . ?
C007 C00G 1.5087(19) . ?
C008 C00E 1.382(2) . ?
C008 C00C 1.3931(19) . ?
C008 H008 0.9500 . ?
C009 C00A 1.5289(17) . ?
C00A C00K 1.5276(18) . ?
C00A C00P 1.5378(19) . ?
C00A C00D 1.5413(18) . ?
C00B C00L 1.392(2) . ?
C00B H00B 0.9500 . ?
C00C C00N 1.5218(19) . ?
C00D C00J 1.5302(19) . ?
C00D H00A 0.9900 . ?
C00D H00C 0.9900 . ?
C00E C00H 1.380(2) . ?
C00E H00E 0.9500 . ?
C00G H00D 0.9800 . ?
C00G H00F 0.9800 . ?
C00G H00G 0.9800 . ?
C00H H00H 0.9500 . ?
C00I C00L 1.385(2) . ?
C00I H00I 0.9500 . ?
C00J C00R 1.525(2) . ?
C00J C00Q 1.531(2) . ?
C00K H00J 0.9800 . ?
C00K H00K 0.9800 . ?
C00K H00L 0.9800 . ?
C00L C00V 1.510(2) . ?
C00M H00M 0.9800 . ?
C00M H00N 0.9800 . ?
C00M H00O 0.9800 . ?
C00N C00U 1.535(2) . ?
C00N C00S 1.537(2) . ?
C00N H00P 1.0000 . ?
C00O C00X 1.536(2) . ?
C00O C00T 1.536(2) . ?
C00O H00Q 1.0000 . ?
C00P H00R 0.9800 . ?
C00P H00S 0.9800 . ?
C00P H00T 0.9800 . ?
C00Q H00U 0.9800 . ?
C00Q H00V 0.9800 . ?
C00Q H00W 0.9800 . ?
C00R H00X 0.9800 . ?
C00R H00Y 0.9800 . ?
C00R H00Z 0.9800 . ?
C00S H010 0.9800 . ?
C00S H011 0.9800 . ?
C00S H012 0.9800 . ?
C00T H013 0.9800 . ?
C00T H014 0.9800 . ?
C00T H015 0.9800 . ?
C00U H016 0.9800 . ?
C00U H017 0.9800 . ?
C00U H018 0.9800 . ?
C00V H019 0.9800 . ?
C00V H01A 0.9800 . ?
C00V H01B 0.9800 . ?
C00X H01C 0.9800 . ?
C00X H01D 0.9800 . ?
C00X H01E 0.9800 . ?

loop_
_geom_torsion_atom_site_label_1
_geom_torsion_atom_site_label_2
_geom_torsion_atom_site_label_3
_geom_torsion_atom_site_label_4
_geom_torsion
_geom_torsion_site_symmetry_1
_geom_torsion_site_symmetry_2
_geom_torsion_site_symmetry_3
_geom_torsion_site_symmetry_4
_geom_torsion_publ_flag
C00F B1 C003 C005 91.33(15) . . . . ?
C009 B1 C003 C005 -88.45(17) . . . . ?
C00F B1 C003 C007 -85.53(15) . . . . ?
C009 B1 C003 C007 94.69(17) . . . . ?
C009 N002 C004 C006 -85.87(15) . . . . ?
C00J N002 C004 C006 91.30(15) . . . . ?
C009 N002 C004 C00C 90.43(15) . . . . ?
C00J N002 C004 C00C -92.40(15) . . . . ?
C007 C003 C005 C00I -1.90(18) . . . . ?
B1 C003 C005 C00I -178.86(12) . . . . ?
C007 C003 C005 C00M 177.25(12) . . . . ?
B1 C003 C005 C00M 0.29(19) . . . . ?
C00C C004 C006 C00H 4.40(19) . . . . ?
N002 C004 C006 C00H -179.36(11) . . . . ?
C00C C004 C006 C00O -171.50(12) . . . . ?
N002 C004 C006 C00O 4.74(19) . . . . ?
C005 C003 C007 C00B 0.92(18) . . . . ?
B1 C003 C007 C00B 177.90(12) . . . . ?
C005 C003 C007 C00G -179.35(11) . . . . ?
B1 C003 C007 C00G -2.38(18) . . . . ?
C004 N002 C009 B1 -2.70(19) . . . . ?
C00J N002 C009 B1 179.92(12) . . . . ?
C004 N002 C009 C00A 175.58(11) . . . . ?
C00J N002 C009 C00A -1.80(15) . . . . ?
C00F B1 C009 N002 0.4(2) . . . . ?
C003 B1 C009 N002 -179.84(12) . . . . ?
C00F B1 C009 C00A -177.59(12) . . . . ?
C003 B1 C009 C00A 2.2(2) . . . . ?
N002 C009 C00A C00K 134.72(12) . . . . ?
B1 C009 C00A C00K -46.98(18) . . . . ?
N002 C009 C00A C00P -103.42(13) . . . . ?
B1 C009 C00A C00P 74.87(16) . . . . ?
N002 C009 C00A C00D 15.89(13) . . . . ?
B1 C009 C00A C00D -165.82(12) . . . . ?
C003 C007 C00B C00L 0.2(2) . . . . ?
C00G C007 C00B C00L -179.52(12) . . . . ?
C00E C008 C00C C004 -0.4(2) . . . . ?
C00E C008 C00C C00N -177.56(13) . . . . ?
C006 C004 C00C C008 -2.89(19) . . . . ?
N002 C004 C00C C008 -179.15(11) . . . . ?
C006 C004 C00C C00N 174.09(12) . . . . ?
N002 C004 C00C C00N -2.18(19) . . . . ?
C00K C00A C00D C00J -145.57(12) . . . . ?
C009 C00A C00D C00J -24.02(14) . . . . ?
C00P C00A C00D C00J 93.79(14) . . . . ?
C00C C008 C00E C00H 2.1(2) . . . . ?
C008 C00E C00H C006 -0.5(2) . . . . ?
C004 C006 C00H C00E -2.7(2) . . . . ?
C00O C006 C00H C00E 173.47(12) . . . . ?
C003 C005 C00I C00L 1.8(2) . . . . ?
C00M C005 C00I C00L -177.35(13) . . . . ?
C009 N002 C00J C00R -131.94(12) . . . . ?
C004 N002 C00J C00R 50.74(16) . . . . ?
C009 N002 C00J C00D -13.11(14) . . . . ?
C004 N002 C00J C00D 169.56(12) . . . . ?
C009 N002 C00J C00Q 106.82(14) . . . . ?
C004 N002 C00J C00Q -70.51(17) . . . . ?
C00A C00D C00J N002 22.40(13) . . . . ?
C00A C00D C00J C00R 141.44(12) . . . . ?
C00A C00D C00J C00Q -96.87(14) . . . . ?
C005 C00I C00L C00B -0.7(2) . . . . ?
C005 C00I C00L C00V 179.60(14) . . . . ?
C007 C00B C00L C00I -0.4(2) . . . . ?
C007 C00B C00L C00V 179.38(13) . . . . ?
C008 C00C C00N C00U 62.51(16) . . . . ?
C004 C00C C00N C00U -114.47(14) . . . . ?
C008 C00C C00N C00S -59.95(17) . . . . ?
C004 C00C C00N C00S 123.06(14) . . . . ?
C00H C006 C00O C00X 60.84(17) . . . . ?
C004 C006 C00O C00X -123.25(14) . . . . ?
C00H C006 C00O C00T -61.18(16) . . . . ?
C004 C006 C00O C00T 114.74(14) . . . . ?
